data_8102850
loop_
_publ_author_name
'Hiroaki Horikawa'
'Ernst Horn'
'Akio Urushiyama'
'Keiko Miyamoto'

_publ_section_title
;
 Crystal structure of
 tricarbonylbis[1,2-(diphenylphosphino)benzene]manganese(I) bromide,
 Mn(CO)3(C30H24P2)Br
;
_journal_issue 4
_journal_name_full 'Zeitschrift f\"ur Kristallographie - New Crystal Structures'
_journal_page_first 687
_journal_volume 225
_journal_year 2010
_chemical_formula_moiety 'C33 H24 Br Mn O3 P2 '
_chemical_formula_sum 'C33 H24 Br Mn O3 P2'
_chemical_formula_weight 665.34
_chemical_name_systematic
; 
fac-[(tricarbonyl){bis-(diphenylphosphino)1,2-benzene}manganese(I)
bromide 
;
_space_group_IT_number 14
_symmetry_cell_setting monoclinic
_symmetry_Int_Tables_number 14
_symmetry_space_group_name_Hall '-P 2yn'
_symmetry_space_group_name_H-M 'P 1 21/n 1'
_audit_creation_method TeXsan
_cell_angle_alpha 90
_cell_angle_beta 117.087(1)
_cell_angle_gamma 90
_cell_formula_units_Z 4
_cell_length_a 17.156(1)
_cell_length_b 11.2568(8)
_cell_length_c 17.487(1)
_cell_measurement_reflns_used 5069
_cell_measurement_temperature 273.2
_cell_measurement_theta_max 25.47
_cell_measurement_theta_min 2.23
_cell_volume 3006.7(3)
_computing_cell_refinement 'Bruker SMART'
_computing_data_collection 'Bruker SMART'
_computing_data_reduction 'Bruker SAINT, SADABS [2]'
_computing_molecular_graphics 'ORTEP-II (teXan) [9]'
_computing_publication_material 'teXsan [10]'
_computing_structure_refinement ' DIRDIF-94 (teXan) [1]'
_computing_structure_solution 'SIR92  (teXan) [11]'
_diffrn_ambient_temperature 273(2)
_diffrn_detector_area_resol_mean 8.366
_diffrn_measured_fraction_theta_full 0.9111
_diffrn_measured_fraction_theta_max 0.9111
_diffrn_measurement_device_type 'Bruker SMART CCD area detector'
_diffrn_measurement_method 'phi and omega scans'
_diffrn_radiation_monochromator graphite
_diffrn_radiation_source 'fine-focus sealed tube'
_diffrn_radiation_type 'Mo K\a'
_diffrn_radiation_wavelength 0.71073
_diffrn_reflns_av_R_equivalents 0.022
_diffrn_reflns_limit_h_max 21
_diffrn_reflns_limit_h_min -21
_diffrn_reflns_limit_k_max 15
_diffrn_reflns_limit_k_min -14
_diffrn_reflns_limit_l_max 21
_diffrn_reflns_limit_l_min -23
_diffrn_reflns_number 18736
_diffrn_reflns_theta_full 28.53
_diffrn_reflns_theta_max 28.55
_diffrn_reflns_theta_min 2.71
_exptl_absorpt_coefficient_mu 1.910
_exptl_absorpt_correction_T_max 1.0000
_exptl_absorpt_correction_T_min 0.6493
_exptl_absorpt_correction_type multi-scan
_exptl_absorpt_process_details 'SADABS(Bruker/Siemans 1995).'
_exptl_crystal_colour yellow
_exptl_crystal_density_diffrn 1.470
_exptl_crystal_density_method 'not measured'
_exptl_crystal_description block
_exptl_crystal_F_000 1344
_exptl_crystal_size_max 0.480
_exptl_crystal_size_mid 0.410
_exptl_crystal_size_min 0.220
_refine_diff_density_max 0.39
_refine_diff_density_min -0.51
_refine_ls_extinction_method none
_refine_ls_goodness_of_fit_ref 0.151
_refine_ls_hydrogen_treatment noref
_refine_ls_number_parameters 361
_refine_ls_number_reflns 4659
_refine_ls_R_factor_gt 0.0368
_refine_ls_shift/su_max 0.0004
_refine_ls_structure_factor_coef F
_refine_ls_weighting_scheme unit
_refine_ls_wR_factor_ref 0.0358
_reflns_number_gt 4659
_reflns_number_total 6961
_reflns_threshold_expression >2sigma(I)
_cod_data_source_file 1267-3186.cff
_cod_data_source_block r71015f
_cod_depositor_comments
;
The following automatic conversions were performed:
'_symmetry_cell_setting' value 'Monoclinic' changed to 'monoclinic'
according to '/home/saulius/struct/CIF-dictionaries/cif_core.dic'
dictionary named 'cif_core.dic' version 2.4.1 from
2010-06-29.

'_exptl_absorpt_correction_type' value 'MULTI-SCAN' changed
to 'multi-scan' according to
'/home/saulius/struct/CIF-dictionaries/cif_core.dic' dictionary named
'cif_core.dic' version 2.4.1 from 2010-06-29.

Automatic conversion script
Id: cif_fix_enum 1555 2011-01-17 13:19:09Z saulius 
;
_cod_original_cell_volume 3006.8(4)
_cod_original_sg_symbol_H-M P2(1)/n
_cod_original_formula_sum 'C33 H24 Br Mn O3 P2 '
_cod_database_code 8102850

loop_
_symmetry_equiv_pos_as_xyz
x,y,z
1/2-x,1/2+y,1/2-z
-x,-y,-z
1/2+x,1/2-y,1/2+z

loop_
_atom_site_label
_atom_site_type_symbol
_atom_site_fract_x
_atom_site_fract_y
_atom_site_fract_z
_atom_site_U_iso_or_equiv
_atom_site_adp_type
_atom_site_occupancy
_atom_site_calc_flag
_atom_site_refinement_flags
_atom_site_disorder_assembly
_atom_site_disorder_group
Br1 Br 0.12427(3) -0.05815(4) 0.78738(3) 0.0582(1) Uani 1 d . . .
Mn1 Mn 0.03238(3) 0.10875(5) 0.79951(3) 0.0379(1) Uani 1 d . . .
P1 P 0.14538(6) 0.13821(8) 0.93724(6) 0.0402(2) Uani 1 d . . .
P2 P 0.11755(6) 0.23669(8) 0.76436(5) 0.0367(2) Uani 1 d . . .
O1 O -0.0980(2) 0.0726(4) 0.6199(2) 0.088(1) Uani 1 d . . .
O2 O -0.0827(2) 0.2919(3) 0.8098(2) 0.068(1) Uani 1 d . . .
O3 O -0.0603(2) -0.0716(4) 0.8492(3) 0.113(2) Uani 1 d . . .
C1 C -0.0463(3) 0.0867(4) 0.6885(3) 0.053(1) Uani 1 d . . .
C2 C -0.0360(2) 0.2234(3) 0.8078(2) 0.047(1) Uani 1 d . . .
C3 C -0.0236(3) -0.0016(4) 0.8328(3) 0.063(1) Uani 1 d . . .
C4 C 0.2306(2) 0.2174(3) 0.8463(2) 0.0407(9) Uani 1 d . . .
C5 C 0.2436(2) 0.1720(3) 0.9255(2) 0.0410(9) Uani 1 d . . .
C6 C 0.3284(2) 0.1532(4) 0.9892(2) 0.056(1) Uani 1 d . . .
C7 C 0.3990(3) 0.1795(5) 0.9746(3) 0.067(1) Uani 1 d . . .
C8 C 0.3859(3) 0.2253(5) 0.8967(3) 0.070(1) Uani 1 d . . .
C9 C 0.3022(2) 0.2438(4) 0.8326(2) 0.056(1) Uani 1 d . . .
C10 C 0.1803(2) 0.0234(4) 1.0210(3) 0.053(1) Uani 1 d . . .
C11 C 0.2260(3) 0.0562(5) 1.1070(3) 0.071(1) Uani 1 d . . .
C12 C 0.2539(4) -0.0295(7) 1.1708(3) 0.093(2) Uani 1 d . . .
C13 C 0.2362(4) -0.1468(7) 1.1504(4) 0.104(2) Uani 1 d . . .
C14 C 0.1904(4) -0.1797(5) 1.0661(5) 0.098(2) Uani 1 d . . .
C15 C 0.1623(3) -0.0948(4) 1.0009(3) 0.069(1) Uani 1 d . . .
C16 C 0.1319(2) 0.2655(4) 0.9948(2) 0.049(1) Uani 1 d . . .
C17 C 0.1892(3) 0.3599(4) 1.0220(3) 0.067(1) Uani 1 d . . .
C18 C 0.1758(4) 0.4511(5) 1.0679(4) 0.092(2) Uani 1 d . . .
C19 C 0.1063(4) 0.4483(6) 1.0860(3) 0.098(2) Uani 1 d . . .
C20 C 0.0494(4) 0.3548(6) 1.0600(3) 0.088(2) Uani 1 d . . .
C21 C 0.0608(3) 0.2627(4) 1.0135(3) 0.064(1) Uani 1 d . . .
C22 C 0.1214(2) 0.2261(3) 0.6612(2) 0.0432(10) Uani 1 d . . .
C23 C 0.1013(3) 0.1201(4) 0.6159(2) 0.055(1) Uani 1 d . . .
C24 C 0.1053(3) 0.1130(5) 0.5383(3) 0.069(1) Uani 1 d . . .
C25 C 0.1296(3) 0.2090(5) 0.5064(3) 0.071(2) Uani 1 d . . .
C26 C 0.1496(3) 0.3143(5) 0.5507(3) 0.067(1) Uani 1 d . . .
C27 C 0.1456(2) 0.3238(4) 0.6282(2) 0.054(1) Uani 1 d . . .
C28 C 0.0939(2) 0.3947(3) 0.7678(2) 0.0425(9) Uani 1 d . . .
C29 C 0.0100(3) 0.4331(3) 0.7149(3) 0.055(1) Uani 1 d . . .
C30 C -0.0130(3) 0.5507(4) 0.7151(3) 0.070(1) Uani 1 d . . .
C31 C 0.0478(4) 0.6302(4) 0.7688(4) 0.079(2) Uani 1 d . . .
C32 C 0.1314(4) 0.5942(4) 0.8207(3) 0.077(2) Uani 1 d . . .
C33 C 0.1550(3) 0.4762(4) 0.8206(3) 0.062(1) Uani 1 d . . .
H1 H 0.3391 0.1176 1.0506 0.0674 Uiso 1 calc . . .
H2 H 0.4647 0.1644 1.0245 0.0807 Uiso 1 calc . . .
H3 H 0.4415 0.2464 0.8857 0.0835 Uiso 1 calc . . .
H4 H 0.2923 0.2792 0.7714 0.0674 Uiso 1 calc . . .
H5 H 0.2398 0.1489 1.1239 0.0858 Uiso 1 calc . . .
H6 H 0.2900 -0.0031 1.2373 0.1114 Uiso 1 calc . . .
H7 H 0.2583 -0.2131 1.2004 0.1253 Uiso 1 calc . . .
H8 H 0.1757 -0.2724 1.0497 0.1182 Uiso 1 calc . . .
H9 H 0.1263 -0.1219 0.9346 0.0828 Uiso 1 calc . . .
H10 H 0.2441 0.3629 1.0077 0.0808 Uiso 1 calc . . .
H11 H 0.2208 0.5252 1.0895 0.1109 Uiso 1 calc . . .
H12 H 0.0964 0.5206 1.1211 0.1174 Uiso 1 calc . . .
H13 H -0.0047 0.3526 1.0757 0.1052 Uiso 1 calc . . .
H14 H 0.0152 0.1893 0.9919 0.0762 Uiso 1 calc . . .
H15 H 0.0825 0.0433 0.6408 0.0666 Uiso 1 calc . . .
H16 H 0.0890 0.0304 0.5029 0.0834 Uiso 1 calc . . .
H17 H 0.1329 0.2021 0.4464 0.0859 Uiso 1 calc . . .
H18 H 0.1688 0.3903 0.5254 0.0802 Uiso 1 calc . . .
H19 H 0.1611 0.4071 0.6627 0.0650 Uiso 1 calc . . .
H20 H -0.0382 0.3706 0.6728 0.0658 Uiso 1 calc . . .
H21 H -0.0787 0.5799 0.6729 0.0842 Uiso 1 calc . . .
H22 H 0.0295 0.7217 0.7702 0.0942 Uiso 1 calc . . .
H23 H 0.1794 0.6576 0.8620 0.0928 Uiso 1 calc . . .
H24 H 0.2213 0.4480 0.8619 0.0739 Uiso 1 calc . . .

loop_
_atom_site_aniso_label
_atom_site_aniso_U_11
_atom_site_aniso_U_22
_atom_site_aniso_U_33
_atom_site_aniso_U_12
_atom_site_aniso_U_13
_atom_site_aniso_U_23
Br1 0.0662(3) 0.0419(2) 0.0769(3) 0.0075(2) 0.0416(2) -0.0030(2)
Mn1 0.0358(3) 0.0368(3) 0.0453(3) -0.0021(2) 0.0221(2) -0.0026(2)
P1 0.0405(5) 0.0453(5) 0.0398(5) 0.0020(4) 0.0225(4) 0.0022(4)
P2 0.0355(4) 0.0390(5) 0.0366(4) -0.0037(4) 0.0172(4) -0.0019(4)
O1 0.056(2) 0.122(3) 0.064(2) -0.006(2) 0.010(2) -0.030(2)
O2 0.067(2) 0.068(2) 0.083(2) 0.020(2) 0.046(2) 0.006(2)
O3 0.089(3) 0.095(3) 0.179(4) -0.010(2) 0.082(3) 0.044(3)
C1 0.046(2) 0.055(2) 0.063(3) -0.004(2) 0.029(2) -0.013(2)
C2 0.049(2) 0.050(2) 0.048(2) -0.003(2) 0.026(2) 0.000(2)
C3 0.052(2) 0.058(3) 0.088(3) 0.001(2) 0.038(2) 0.015(2)
C4 0.036(2) 0.045(2) 0.040(2) -0.006(1) 0.016(1) -0.003(2)
C5 0.037(2) 0.046(2) 0.041(2) -0.001(1) 0.018(2) -0.004(2)
C6 0.043(2) 0.083(3) 0.039(2) 0.003(2) 0.016(2) 0.003(2)
C7 0.037(2) 0.106(4) 0.052(2) -0.002(2) 0.015(2) 0.002(2)
C8 0.038(2) 0.112(4) 0.062(3) -0.010(2) 0.026(2) 0.001(3)
C9 0.042(2) 0.081(3) 0.047(2) -0.008(2) 0.021(2) 0.004(2)
C10 0.047(2) 0.066(3) 0.054(2) 0.011(2) 0.030(2) 0.018(2)
C11 0.067(3) 0.097(4) 0.054(3) 0.012(3) 0.030(2) 0.018(3)
C12 0.076(4) 0.142(6) 0.062(3) 0.023(4) 0.033(3) 0.043(4)
C13 0.072(4) 0.140(6) 0.105(5) 0.030(4) 0.044(4) 0.079(5)
C14 0.084(4) 0.081(4) 0.134(5) 0.016(3) 0.054(4) 0.055(4)
C15 0.069(3) 0.066(3) 0.079(3) 0.007(2) 0.040(3) 0.023(2)
C16 0.055(2) 0.057(2) 0.035(2) 0.009(2) 0.019(2) -0.001(2)
C17 0.071(3) 0.065(3) 0.059(3) 0.000(2) 0.023(2) -0.013(2)
C18 0.096(4) 0.074(3) 0.083(4) 0.008(3) 0.019(3) -0.026(3)
C19 0.116(5) 0.098(4) 0.056(3) 0.048(4) 0.018(3) -0.022(3)
C20 0.096(4) 0.118(5) 0.055(3) 0.045(4) 0.039(3) -0.003(3)
C21 0.068(3) 0.079(3) 0.052(2) 0.014(2) 0.036(2) 0.001(2)
C22 0.035(2) 0.060(2) 0.035(2) -0.001(2) 0.016(1) -0.001(2)
C23 0.058(2) 0.064(3) 0.049(2) -0.003(2) 0.028(2) -0.006(2)
C24 0.072(3) 0.088(3) 0.055(3) -0.005(3) 0.035(2) -0.018(2)
C25 0.063(3) 0.114(4) 0.045(2) -0.002(3) 0.031(2) -0.003(3)
C26 0.060(3) 0.095(4) 0.051(2) -0.005(2) 0.030(2) 0.014(2)
C27 0.047(2) 0.069(3) 0.047(2) -0.007(2) 0.022(2) 0.003(2)
C28 0.051(2) 0.038(2) 0.042(2) -0.007(2) 0.024(2) -0.002(2)
C29 0.052(2) 0.047(2) 0.063(3) 0.000(2) 0.024(2) 0.004(2)
C30 0.069(3) 0.053(3) 0.094(4) 0.009(2) 0.041(3) 0.012(3)
C31 0.106(4) 0.041(2) 0.109(4) 0.004(3) 0.067(4) 0.003(3)
C32 0.101(4) 0.046(2) 0.084(3) -0.022(3) 0.041(3) -0.016(2)
C33 0.065(3) 0.052(2) 0.060(3) -0.014(2) 0.021(2) -0.007(2)

loop_
_atom_type_symbol
_atom_type_description
_atom_type_scat_dispersion_real
_atom_type_scat_dispersion_imag
_atom_type_scat_source
C C 0.003 0.002 'International Tables Vol C Tables 4.2.6.8 and 6.1.1.4'
H H 0.000 0.000 'International Tables Vol C Tables 4.2.6.8 and 6.1.1.4'
Br Br -0.290 2.459 'International Tables Vol C Tables 4.2.6.8 and 6.1.1.4'
Mn Mn 0.337 0.728 'International Tables Vol C Tables 4.2.6.8 and 6.1.1.4'
O O 0.011 0.006 'International Tables Vol C Tables 4.2.6.8 and 6.1.1.4'
P P 0.102 0.094 'International Tables Vol C Tables 4.2.6.8 and 6.1.1.4'

loop_
_geom_angle_atom_site_label_1
_geom_angle_atom_site_label_2
_geom_angle_atom_site_label_3
_geom_angle
_geom_angle_site_symmetry_1
_geom_angle_site_symmetry_2
_geom_angle_site_symmetry_3
_geom_angle_publ_flag
Br(1) Mn(1) P(1) 86.28(3) . . . yes
Br(1) Mn(1) P(2) 86.96(3) . . . yes
Br(1) Mn(1) C(1) 89.8(1) . . . yes
Br(1) Mn(1) C(2) 177.9(1) . . . yes
Br(1) Mn(1) C(3) 87.7(1) . . . yes
P(1) Mn(1) P(2) 81.82(3) . . . yes
P(1) Mn(1) C(1) 173.7(1) . . . yes
P(1) Mn(1) C(2) 94.6(1) . . . yes
P(1) Mn(1) C(3) 94.5(2) . . . yes
P(2) Mn(1) C(1) 93.0(1) . . . yes
P(2) Mn(1) C(2) 95.1(1) . . . yes
P(2) Mn(1) C(3) 173.7(1) . . . yes
C(1) Mn(1) C(2) 89.4(2) . . . yes
C(1) Mn(1) C(3) 90.3(2) . . . yes
C(2) Mn(1) C(3) 90.3(2) . . . yes
Mn(1) P(1) C(5) 106.8(1) . . . yes
Mn(1) P(1) C(10) 122.7(1) . . . yes
Mn(1) P(1) C(16) 115.3(1) . . . yes
C(5) P(1) C(10) 104.7(2) . . . yes
C(5) P(1) C(16) 104.7(2) . . . yes
C(10) P(1) C(16) 101.0(2) . . . yes
Mn(1) P(2) C(4) 106.8(1) . . . yes
Mn(1) P(2) C(22) 121.8(1) . . . yes
Mn(1) P(2) C(28) 114.7(1) . . . yes
C(4) P(2) C(22) 105.2(2) . . . yes
C(4) P(2) C(28) 105.2(2) . . . yes
C(22) P(2) C(28) 101.7(2) . . . yes
Mn(1) C(1) O(1) 177.4(4) . . . yes
Mn(1) C(2) O(2) 176.2(4) . . . yes
Mn(1) C(3) O(3) 176.6(5) . . . yes
P(2) C(4) C(5) 117.1(2) . . . yes
P(2) C(4) C(6) 147.4(2) . . . yes
P(2) C(4) C(8) 152.9(2) . . . yes
P(2) C(4) C(9) 123.2(3) . . . yes
C(5) C(4) C(6) 30.3(2) . . . yes
C(5) C(4) C(8) 90.0(2) . . . yes
C(5) C(4) C(9) 119.8(3) . . . yes
C(6) C(4) C(8) 59.7(2) . . . yes
C(6) C(4) C(9) 89.5(2) . . . yes
C(8) C(4) C(9) 29.7(2) . . . yes
P(1) C(5) C(4) 116.7(2) . . . yes
P(1) C(5) C(6) 124.1(3) . . . yes
P(1) C(5) C(7) 153.8(2) . . . yes
P(1) C(5) C(9) 146.7(2) . . . yes
C(4) C(5) C(6) 119.2(3) . . . yes
C(5) C(6) C(7) 120.5(4) . . . yes
C(6) C(7) C(8) 120.2(4) . . . yes
C(7) C(8) C(9) 120.1(4) . . . yes
C(4) C(9) C(8) 120.3(4) . . . yes
P(1) C(10) C(11) 119.5(4) . . . yes
P(1) C(10) C(15) 121.6(3) . . . yes
C(11) C(10) C(15) 118.9(4) . . . yes
C(10) C(11) C(12) 120.2(5) . . . yes
C(11) C(12) C(13) 120.6(6) . . . yes
C(12) C(13) C(14) 119.6(5) . . . yes
C(13) C(14) C(15) 120.7(6) . . . yes
P(1) C(16) C(17) 123.2(3) . . . yes
P(1) C(16) C(21) 117.0(3) . . . yes
C(17) C(16) C(21) 119.7(4) . . . yes
C(16) C(17) C(18) 119.5(5) . . . yes
C(16) C(17) C(19) 90.0(3) . . . yes
C(17) C(18) C(19) 120.6(5) . . . yes
C(18) C(19) C(20) 120.6(5) . . . yes
C(19) C(20) C(21) 120.1(5) . . . yes
C(16) C(21) C(20) 119.5(5) . . . yes
P(2) C(22) C(23) 120.4(3) . . . yes
P(2) C(22) C(27) 120.5(3) . . . yes
C(23) C(22) C(27) 119.2(3) . . . yes
C(22) C(23) C(24) 119.8(4) . . . yes
C(23) C(24) C(25) 120.8(4) . . . yes
C(24) C(25) C(26) 119.9(4) . . . yes
C(25) C(26) C(27) 120.3(4) . . . yes
C(22) C(27) C(26) 120.0(4) . . . yes
P(2) C(28) C(29) 117.6(3) . . . yes
P(2) C(28) C(33) 123.7(3) . . . yes
C(29) C(28) C(33) 118.8(4) . . . yes
C(28) C(29) C(30) 120.8(4) . . . yes
C(29) C(30) C(31) 119.9(4) . . . yes
C(30) C(31) C(32) 120.2(4) . . . yes
C(31) C(32) C(33) 120.2(4) . . . yes
C(28) C(33) C(32) 120.2(4) . . . yes

loop_
_geom_bond_atom_site_label_1
_geom_bond_atom_site_label_2
_geom_bond_distance
_geom_bond_site_symmetry_1
_geom_bond_site_symmetry_2
_geom_bond_publ_flag
Br(1) Mn(1) 2.5228(6) . . yes
Mn(1) P(1) 2.328(1) . . yes
Mn(1) P(2) 2.325(1) . . yes
Mn(1) C(1) 1.808(4) . . yes
Mn(1) C(2) 1.793(4) . . yes
Mn(1) C(3) 1.821(4) . . yes
P(1) C(5) 1.828(3) . . yes
P(1) C(10) 1.837(4) . . yes
P(1) C(16) 1.824(4) . . yes
P(2) C(4) 1.826(3) . . yes
P(2) C(22) 1.838(3) . . yes
P(2) C(28) 1.831(4) . . yes
O(1) C(1) 1.132(4) . . yes
O(2) C(2) 1.124(4) . . yes
O(3) C(3) 1.123(5) . . yes
C(4) C(5) 1.395(5) . . yes
C(4) C(9) 1.386(5) . . yes
C(5) C(6) 1.387(5) . . yes
C(6) C(7) 1.379(5) . . yes
C(7) C(8) 1.376(6) . . yes
C(8) C(9) 1.377(5) . . yes
C(10) C(11) 1.393(6) . . yes
C(10) C(15) 1.374(6) . . yes
C(11) C(12) 1.385(7) . . yes
C(12) C(13) 1.365(9) . . yes
C(13) C(14) 1.368(9) . . yes
C(14) C(15) 1.395(6) . . yes
C(16) C(17) 1.377(6) . . yes
C(16) C(21) 1.401(5) . . yes
C(17) C(18) 1.385(6) . . yes
C(18) C(19) 1.367(8) . . yes
C(19) C(20) 1.365(8) . . yes
C(20) C(21) 1.385(6) . . yes
C(22) C(23) 1.386(5) . . yes
C(22) C(27) 1.389(5) . . yes
C(23) C(24) 1.393(5) . . yes
C(24) C(25) 1.365(7) . . yes
C(25) C(26) 1.371(7) . . yes
C(26) C(27) 1.393(5) . . yes
C(28) C(29) 1.379(5) . . yes
C(28) C(33) 1.383(5) . . yes
C(29) C(30) 1.381(6) . . yes
C(30) C(31) 1.371(7) . . yes
C(31) C(32) 1.363(7) . . yes
C(32) C(33) 1.389(6) . . yes

loop_
_geom_contact_atom_site_label_1
_geom_contact_atom_site_label_2
_geom_contact_distance
_geom_contact_site_symmetry_1
_geom_contact_site_symmetry_2
_geom_contact_publ_flag
O(1) C(17) 3.339(6) . 4_454 ?
O(1) C(24) 3.422(5) . 3_556 ?
O(1) C(18) 3.570(7) . 4_454 ?
O(2) C(13) 3.430(6) . 3_557 ?
O(2) C(19) 3.566(6) . 3_567 ?
O(3) C(21) 3.227(6) . 3_557 ?
O(3) C(11) 3.270(6) . 3_557 ?
O(3) C(12) 3.376(7) . 3_557 ?
O(3) C(20) 3.528(7) . 3_557 ?
C(19) C(20) 3.515(7) . 3_567 ?
